data_7236758
loop_
_publ_author_name
'Liu, Wei'
'Zhu, Kun'
'Teat, Simon J.'
'Deibert, Benjamin J.'
'Yuan, Wenbing'
'Li, Jing'

_publ_section_title
;
 A mechanochemical route toward the rational, systematic, and
 cost-effective green synthesis of strongly luminescent copper iodide
 based hybrid phosphors
;
_journal_issue 24
_journal_name_full 'Journal of Materials Chemistry C'
_journal_page_first 5962
_journal_paper_doi 10.1039/C7TC00889A
_journal_volume 5
_journal_year 2017
_chemical_formula_sum 'C45 H42 Cu2 I2 N4 P2'
_chemical_formula_weight 1081.64
_space_group_crystal_system monoclinic
_space_group_IT_number 14
_space_group_name_Hall '-P 2yn'
_space_group_name_H-M_alt 'P 1 21/n 1'
_atom_sites_solution_hydrogens geom
_atom_sites_solution_primary 'intrinsic phasing'
_atom_sites_solution_secondary difmap
_audit_creation_method SHELXL-2014/7
_audit_update_record
;
2016-10-16 deposited with the CCDC.
2017-05-15 downloaded from the CCDC.
;
_cell_angle_alpha 90
_cell_angle_beta 94.020(2)
_cell_angle_gamma 90
_cell_formula_units_Z 2
_cell_length_a 8.9262(4)
_cell_length_b 18.4737(7)
_cell_length_c 13.1212(5)
_cell_measurement_reflns_used 9914
_cell_measurement_temperature 150(2)
_cell_measurement_theta_max 36.592
_cell_measurement_theta_min 2.768
_cell_volume 2158.36(15)
_computing_cell_refinement 'Bruker SAINT v8.34a'
_computing_data_collection 'Bruker APEX 2'
_computing_data_reduction 'Bruker SAINT v8.34a'
_computing_molecular_graphics 'Bruker SHELXTL'
_computing_publication_material 'Bruker SHELXTL & local programs'
_computing_structure_refinement 'SHELXL-2014/7 (Sheldrick, 2014)'
_computing_structure_solution 'Bruker SHELXTL 2014/4'
_diffrn_ambient_temperature 150(2)
_diffrn_detector_area_resol_mean 10.42
_diffrn_measured_fraction_theta_full 1.000
_diffrn_measured_fraction_theta_max 0.997
_diffrn_measurement_device_type 'Bruker D8 with PHOTON 100 detector'
_diffrn_measurement_method '\w/\q shutterless scans'
_diffrn_radiation_type synchrotron
_diffrn_radiation_wavelength 0.7749
_diffrn_reflns_av_R_equivalents 0.0460
_diffrn_reflns_av_unetI/netI 0.0414
_diffrn_reflns_Laue_measured_fraction_full 1.000
_diffrn_reflns_Laue_measured_fraction_max 0.997
_diffrn_reflns_limit_h_max 13
_diffrn_reflns_limit_h_min -13
_diffrn_reflns_limit_k_max 28
_diffrn_reflns_limit_k_min -28
_diffrn_reflns_limit_l_max 19
_diffrn_reflns_limit_l_min -20
_diffrn_reflns_number 33296
_diffrn_reflns_point_group_measured_fraction_full 1.000
_diffrn_reflns_point_group_measured_fraction_max 0.997
_diffrn_reflns_theta_full 27.706
_diffrn_reflns_theta_max 36.643
_diffrn_reflns_theta_min 2.404
_diffrn_source 'Advanced Light Source station 11.3.1'
_exptl_absorpt_coefficient_mu 3.167
_exptl_absorpt_correction_T_max 0.984
_exptl_absorpt_correction_T_min 0.834
_exptl_absorpt_correction_type multi-scan
_exptl_absorpt_process_details 'SADABS 2014/5 Bruker AXS Madison WI USA'
_exptl_crystal_colour orange
_exptl_crystal_density_diffrn 1.664
_exptl_crystal_description 'Cut from Block'
_exptl_crystal_F_000 1068
_exptl_crystal_size_max 0.150
_exptl_crystal_size_mid 0.070
_exptl_crystal_size_min 0.005
_refine_diff_density_max 0.935
_refine_diff_density_min -0.594
_refine_diff_density_rms 0.106
_refine_ls_extinction_method none
_refine_ls_goodness_of_fit_ref 1.005
_refine_ls_hydrogen_treatment constr
_refine_ls_matrix_type full
_refine_ls_number_parameters 268
_refine_ls_number_reflns 8232
_refine_ls_number_restraints 3
_refine_ls_restrained_S_all 1.006
_refine_ls_R_factor_all 0.0529
_refine_ls_R_factor_gt 0.0328
_refine_ls_shift/su_max 0.002
_refine_ls_shift/su_mean 0.000
_refine_ls_structure_factor_coef Fsqd
_refine_ls_weighting_details 'w=1/[\s^2^(Fo^2^)+(0.0217P)^2^+1.8786P] where P=(Fo^2^+2Fc^2^)/3'
_refine_ls_weighting_scheme calc
_refine_ls_wR_factor_gt 0.0649
_refine_ls_wR_factor_ref 0.0719
_reflns_Friedel_coverage 0.000
_reflns_number_gt 6303
_reflns_number_total 8232
_reflns_threshold_expression 'I > 2\s(I)'
_cod_data_source_file c7tc00889a2.cif
_cod_data_source_block wl11_17d_2_a
_cod_original_sg_symbol_H-M 'P 21/n'
_cod_database_code 7236758
_shelx_shelxl_version_number 2014/7
_shelx_space_group_comment
;
The symmetry employed for this shelxl refinement is uniquely defined
by the following loop, which should always be used as a source of
symmetry information in preference to the above space-group names.
They are only intended as comments.
;
_shelx_estimated_absorpt_t_min 0.648
_shelx_estimated_absorpt_t_max 0.984

loop_
_space_group_symop_operation_xyz
'x, y, z'
'-x+1/2, y+1/2, -z+1/2'
'-x, -y, -z'
'x-1/2, -y-1/2, z-1/2'

loop_
_atom_site_label
_atom_site_type_symbol
_atom_site_fract_x
_atom_site_fract_y
_atom_site_fract_z
_atom_site_U_iso_or_equiv
_atom_site_adp_type
_atom_site_occupancy
_atom_site_site_symmetry_order
_atom_site_calc_flag
_atom_site_refinement_flags_posn
_atom_site_refinement_flags_adp
_atom_site_refinement_flags_occupancy
_atom_site_disorder_assembly
_atom_site_disorder_group
I1 I 0.48520(2) 0.38383(2) 0.50070(2) 0.02174(4) Uani 1 1 d . . . . .
Cu1 Cu 0.64302(3) 0.49538(2) 0.58596(2) 0.02167(6) Uani 1 1 d . . . . .
N1 N 0.8546(2) 0.49674(10) 0.53452(14) 0.0233(4) Uani 1 1 d . . . . .
C1 C 0.9460(3) 0.43878(13) 0.53715(19) 0.0267(5) Uani 1 1 d . . . . .
H1A H 0.9117 0.3943 0.5633 0.032 Uiso 0.5 1 calc R U P A 1
C2 C 1.0884(3) 0.44249(12) 0.50275(18) 0.0256(4) Uani 1 1 d . . . . .
H2 H 1.1486 0.4000 0.5056 0.031 Uiso 1 1 calc R U . . .
C3 C 0.9055(5) 0.3732(2) 0.5875(4) 0.0284(10) Uani 0.5 1 d . . P B 2
H3A H 0.9051 0.3818 0.6612 0.043 Uiso 0.5 1 calc R U P B 2
H3B H 0.9786 0.3352 0.5748 0.043 Uiso 0.5 1 calc R U P B 2
H3C H 0.8052 0.3577 0.5609 0.043 Uiso 0.5 1 calc R U P B 2
P1 P 0.59531(6) 0.49742(3) 0.75058(4) 0.01602(9) Uani 1 1 d . . . . .
C4 C 0.3975(2) 0.48572(11) 0.77232(16) 0.0185(4) Uani 1 1 d . . . . .
C5 C 0.3450(3) 0.43307(13) 0.83616(19) 0.0275(5) Uani 1 1 d . . . . .
H5A H 0.4134 0.4007 0.8711 0.033 Uiso 1 1 calc R U . . .
C6 C 0.1920(3) 0.42763(15) 0.8490(2) 0.0358(6) Uani 1 1 d . . . . .
H6A H 0.1567 0.3913 0.8926 0.043 Uiso 1 1 calc R U . . .
C7 C 0.0917(3) 0.47398(17) 0.7996(2) 0.0360(6) Uani 1 1 d . . . . .
H7A H -0.0124 0.4699 0.8091 0.043 Uiso 1 1 calc R U . . .
C8 C 0.1431(3) 0.52703(17) 0.7354(2) 0.0351(6) Uani 1 1 d . . . . .
H8A H 0.0738 0.5593 0.7008 0.042 Uiso 1 1 calc R U . . .
C9 C 0.2948(2) 0.53292(14) 0.72170(18) 0.0266(5) Uani 1 1 d . . . . .
H9A H 0.3294 0.5692 0.6777 0.032 Uiso 1 1 calc R U . . .
C10 C 0.6888(2) 0.42961(11) 0.83475(16) 0.0187(4) Uani 1 1 d . . . . .
C11 C 0.6983(3) 0.35898(13) 0.7992(2) 0.0343(6) Uani 1 1 d . . . . .
H11A H 0.6547 0.3469 0.7333 0.041 Uiso 1 1 calc R U . . .
C12 C 0.7707(4) 0.30602(14) 0.8592(2) 0.0436(7) Uani 1 1 d . . . . .
H12A H 0.7751 0.2577 0.8347 0.052 Uiso 1 1 calc R U . . .
C13 C 0.8365(3) 0.32325(14) 0.9544(2) 0.0331(5) Uani 1 1 d . . . . .
H13A H 0.8881 0.2872 0.9948 0.040 Uiso 1 1 calc R U . . .
C14 C 0.8270(3) 0.39285(13) 0.99068(18) 0.0274(5) Uani 1 1 d . . . . .
H14A H 0.8713 0.4047 1.0565 0.033 Uiso 1 1 calc R U . . .
C15 C 0.7530(2) 0.44579(12) 0.93165(17) 0.0234(4) Uani 1 1 d . . . . .
H15A H 0.7461 0.4936 0.9577 0.028 Uiso 1 1 calc R U . . .
C16 C 0.6433(2) 0.58223(11) 0.81636(16) 0.0185(4) Uani 1 1 d . . . . .
C17 C 0.7739(2) 0.61774(13) 0.79156(18) 0.0255(4) Uani 1 1 d . . . . .
H17A H 0.8301 0.5995 0.7383 0.031 Uiso 1 1 calc R U . . .
C18 C 0.8220(3) 0.67953(14) 0.8442(2) 0.0337(6) Uani 1 1 d . . . . .
H18A H 0.9125 0.7027 0.8282 0.040 Uiso 1 1 calc R U . . .
C19 C 0.7383(3) 0.70754(14) 0.9199(2) 0.0362(6) Uani 1 1 d . . . . .
H19A H 0.7714 0.7499 0.9559 0.043 Uiso 1 1 calc R U . . .
C20 C 0.6072(3) 0.67401(13) 0.94291(19) 0.0321(5) Uani 1 1 d . . . . .
H20A H 0.5488 0.6939 0.9938 0.039 Uiso 1 1 calc R U . . .
C21 C 0.5599(2) 0.61132(12) 0.89221(17) 0.0244(4) Uani 1 1 d . . . . .
H21A H 0.4701 0.5881 0.9094 0.029 Uiso 1 1 calc R U . . .
N1S N 0.9236(7) 0.2949(4) 0.3530(5) 0.0506(15) Uani 0.65 1 d D . P C 1
C1S C 0.8220(11) 0.2805(4) 0.3121(6) 0.063(2) Uani 0.65 1 d D . P C 1
C2S C 0.6770(9) 0.2585(4) 0.2510(6) 0.096(3) Uani 0.65 1 d D . P C 1
H2S1 H 0.6296 0.3015 0.2191 0.143 Uiso 0.65 1 calc R U P C 1
H2S2 H 0.6083 0.2362 0.2969 0.143 Uiso 0.65 1 calc R U P C 1
H2S3 H 0.7002 0.2238 0.1980 0.143 Uiso 0.65 1 calc R U P C 1
N1S' N 0.8775(13) 0.2959(7) 0.3498(10) 0.038(3) Uiso 0.35 1 d D . P D 2
C1S' C 0.8084(17) 0.2665(9) 0.2894(12) 0.046(4) Uiso 0.35 1 d D . P D 2
C2S' C 0.7271(16) 0.2296(9) 0.1935(11) 0.079(4) Uiso 0.35 1 d D . P D 2
H2S4 H 0.6952 0.2667 0.1432 0.119 Uiso 0.35 1 calc R U P D 2
H2S5 H 0.6390 0.2030 0.2139 0.119 Uiso 0.35 1 calc R U P D 2
H2S6 H 0.7963 0.1959 0.1632 0.119 Uiso 0.35 1 calc R U P D 2

loop_
_atom_site_aniso_label
_atom_site_aniso_U_11
_atom_site_aniso_U_22
_atom_site_aniso_U_33
_atom_site_aniso_U_23
_atom_site_aniso_U_13
_atom_site_aniso_U_12
I1 0.01968(6) 0.01951(6) 0.02559(7) 0.00262(6) -0.00163(5) -0.00095(5)
Cu1 0.02169(13) 0.02494(13) 0.01924(12) 0.00154(10) 0.00761(10) 0.00267(10)
N1 0.0250(9) 0.0248(9) 0.0212(8) 0.0028(7) 0.0086(7) 0.0055(7)
C1 0.0301(11) 0.0227(11) 0.0287(12) 0.0043(9) 0.0122(9) 0.0040(8)
C2 0.0262(11) 0.0238(11) 0.0278(11) 0.0027(9) 0.0085(9) 0.0076(8)
C3 0.0192(19) 0.023(2) 0.044(3) 0.0060(19) 0.0070(18) -0.0016(16)
P1 0.0123(2) 0.0197(2) 0.0163(2) 0.0012(2) 0.00258(16) 0.00010(17)
C4 0.0127(8) 0.0264(11) 0.0167(9) -0.0033(7) 0.0032(7) -0.0026(7)
C5 0.0212(10) 0.0307(12) 0.0311(12) 0.0027(9) 0.0070(9) -0.0035(9)
C6 0.0264(12) 0.0418(15) 0.0406(15) 0.0000(12) 0.0126(10) -0.0132(10)
C7 0.0164(10) 0.0588(17) 0.0335(13) -0.0106(12) 0.0063(9) -0.0084(11)
C8 0.0148(10) 0.0635(18) 0.0268(12) -0.0024(12) 0.0009(8) 0.0058(11)
C9 0.0163(9) 0.0409(13) 0.0227(11) 0.0050(10) 0.0020(8) 0.0022(9)
C10 0.0149(8) 0.0215(9) 0.0197(10) 0.0012(7) 0.0018(7) -0.0003(7)
C11 0.0458(15) 0.0222(11) 0.0322(13) -0.0041(10) -0.0168(11) 0.0047(10)
C12 0.066(2) 0.0213(12) 0.0399(16) -0.0032(11) -0.0196(14) 0.0099(12)
C13 0.0369(13) 0.0269(12) 0.0341(13) 0.0053(10) -0.0078(10) 0.0061(10)
C14 0.0315(11) 0.0280(12) 0.0220(11) 0.0002(9) -0.0020(8) 0.0036(9)
C15 0.0261(10) 0.0238(10) 0.0206(10) -0.0011(8) 0.0028(8) 0.0038(8)
C16 0.0151(8) 0.0206(10) 0.0196(9) 0.0032(7) 0.0001(7) 0.0005(7)
C17 0.0191(9) 0.0274(11) 0.0297(11) 0.0068(9) 0.0001(8) -0.0022(8)
C18 0.0298(12) 0.0330(13) 0.0372(14) 0.0095(11) -0.0060(10) -0.0142(10)
C19 0.0515(16) 0.0251(12) 0.0304(13) -0.0006(10) -0.0094(11) -0.0116(11)
C20 0.0450(14) 0.0270(12) 0.0245(12) -0.0040(9) 0.0037(10) -0.0022(10)
C21 0.0247(10) 0.0238(10) 0.0250(11) 0.0000(9) 0.0046(8) -0.0033(8)
N1S 0.041(3) 0.065(3) 0.047(3) 0.015(2) 0.004(3) 0.005(3)
C1S 0.115(8) 0.035(4) 0.040(5) 0.012(3) 0.010(4) 0.003(4)
C2S 0.108(6) 0.055(4) 0.115(7) 0.022(4) -0.056(5) -0.006(4)

loop_
_atom_type_symbol
_atom_type_description
_atom_type_scat_dispersion_real
_atom_type_scat_dispersion_imag
_atom_type_scat_source
C C 0.0040 0.0020 'XDISP Program in WinGX L.Kissel & R.H.Pratt Acta Cryst A46 170 1990'
H H 0.0000 0.0000 'XDISP Program in WinGX L.Kissel & R.H.Pratt Acta Cryst A46 170 1990'
N N 0.0076 0.0040 'XDISP Program in WinGX L.Kissel & R.H.Pratt Acta Cryst A46 170 1990'
P P 0.1183 0.1134 'XDISP Program in WinGX L.Kissel & R.H.Pratt Acta Cryst A46 170 1990'
Cu Cu 0.2913 1.4803 'XDISP Program in WinGX L.Kissel & R.H.Pratt Acta Cryst A46 170 1990'
I I -0.3071 2.1212 'XDISP Program in WinGX L.Kissel & R.H.Pratt Acta Cryst A46 170 1990'

loop_
_geom_angle_atom_site_label_1
_geom_angle_atom_site_label_2
_geom_angle_atom_site_label_3
_geom_angle
_geom_angle_site_symmetry_1
_geom_angle_site_symmetry_3
Cu1 I1 Cu1 74.845(11) . 3_666
N1 Cu1 P1 124.15(6) . .
N1 Cu1 I1 109.85(6) . .
P1 Cu1 I1 106.571(17) . .
N1 Cu1 I1 102.87(5) . 3_666
P1 Cu1 I1 106.707(17) . 3_666
I1 Cu1 I1 105.155(10) . 3_666
C2 N1 C1 115.58(19) 3_766 .
C2 N1 Cu1 120.85(15) 3_766 .
C1 N1 Cu1 123.56(15) . .
N1 C1 C2 121.5(2) . .
N1 C1 C3 120.7(3) . .
C2 C1 C3 117.3(3) . .
N1 C1 H1A 119.2 . .
C2 C1 H1A 119.2 . .
N1 C2 C1 122.9(2) 3_766 .
N1 C2 H2 118.6 3_766 .
C1 C2 H2 118.6 . .
C1 C3 H3A 109.5 . .
C1 C3 H3B 109.5 . .
H3A C3 H3B 109.5 . .
C1 C3 H3C 109.5 . .
H3A C3 H3C 109.5 . .
H3B C3 H3C 109.5 . .
C4 P1 C16 103.04(9) . .
C4 P1 C10 103.31(9) . .
C16 P1 C10 102.71(10) . .
C4 P1 Cu1 113.74(7) . .
C16 P1 Cu1 114.71(7) . .
C10 P1 Cu1 117.53(7) . .
C5 C4 C9 119.06(19) . .
C5 C4 P1 123.42(17) . .
C9 C4 P1 117.52(16) . .
C4 C5 C6 120.0(2) . .
C4 C5 H5A 120.0 . .
C6 C5 H5A 120.0 . .
C7 C6 C5 120.8(2) . .
C7 C6 H6A 119.6 . .
C5 C6 H6A 119.6 . .
C6 C7 C8 119.7(2) . .
C6 C7 H7A 120.1 . .
C8 C7 H7A 120.1 . .
C9 C8 C7 120.1(2) . .
C9 C8 H8A 120.0 . .
C7 C8 H8A 120.0 . .
C8 C9 C4 120.3(2) . .
C8 C9 H9A 119.8 . .
C4 C9 H9A 119.8 . .
C15 C10 C11 118.5(2) . .
C15 C10 P1 123.05(17) . .
C11 C10 P1 118.39(16) . .
C12 C11 C10 120.6(2) . .
C12 C11 H11A 119.7 . .
C10 C11 H11A 119.7 . .
C13 C12 C11 120.2(2) . .
C13 C12 H12A 119.9 . .
C11 C12 H12A 119.9 . .
C14 C13 C12 119.7(2) . .
C14 C13 H13A 120.1 . .
C12 C13 H13A 120.1 . .
C13 C14 C15 120.3(2) . .
C13 C14 H14A 119.8 . .
C15 C14 H14A 119.8 . .
C14 C15 C10 120.6(2) . .
C14 C15 H15A 119.7 . .
C10 C15 H15A 119.7 . .
C21 C16 C17 118.8(2) . .
C21 C16 P1 123.39(16) . .
C17 C16 P1 117.73(17) . .
C18 C17 C16 120.4(2) . .
C18 C17 H17A 119.8 . .
C16 C17 H17A 119.8 . .
C19 C18 C17 120.1(2) . .
C19 C18 H18A 120.0 . .
C17 C18 H18A 120.0 . .
C20 C19 C18 119.9(2) . .
C20 C19 H19A 120.0 . .
C18 C19 H19A 120.0 . .
C19 C20 C21 120.4(2) . .
C19 C20 H20A 119.8 . .
C21 C20 H20A 119.8 . .
C20 C21 C16 120.4(2) . .
C20 C21 H21A 119.8 . .
C16 C21 H21A 119.8 . .
N1S C1S C2S 178.5(11) . .
C1S C2S H2S1 109.5 . .
C1S C2S H2S2 109.5 . .
H2S1 C2S H2S2 109.5 . .
C1S C2S H2S3 109.5 . .
H2S1 C2S H2S3 109.5 . .
H2S2 C2S H2S3 109.5 . .
N1S' C1S' C2S' 172(2) . .
C1S' C2S' H2S4 109.5 . .
C1S' C2S' H2S5 109.5 . .
H2S4 C2S' H2S5 109.5 . .
C1S' C2S' H2S6 109.5 . .
H2S4 C2S' H2S6 109.5 . .
H2S5 C2S' H2S6 109.5 . .

loop_
_geom_bond_atom_site_label_1
_geom_bond_atom_site_label_2
_geom_bond_distance
_geom_bond_site_symmetry_2
I1 Cu1 2.6948(3) .
I1 Cu1 2.7204(3) 3_666
Cu1 N1 2.0503(19) .
Cu1 P1 2.2311(6) .
Cu1 I1 2.7203(3) 3_666
N1 C2 1.339(3) 3_766
N1 C1 1.345(3) .
C1 C2 1.380(3) .
C1 C3 1.439(5) .
C1 H1A 0.9500 .
C2 N1 1.339(3) 3_766
C2 H2 0.9500 .
C3 H3A 0.9800 .
C3 H3B 0.9800 .
C3 H3C 0.9800 .
P1 C4 1.821(2) .
P1 C16 1.825(2) .
P1 C10 1.832(2) .
C4 C5 1.387(3) .
C4 C9 1.399(3) .
C5 C6 1.391(3) .
C5 H5A 0.9500 .
C6 C7 1.369(4) .
C6 H6A 0.9500 .
C7 C8 1.391(4) .
C7 H7A 0.9500 .
C8 C9 1.383(3) .
C8 H8A 0.9500 .
C9 H9A 0.9500 .
C10 C15 1.390(3) .
C10 C11 1.390(3) .
C11 C12 1.387(3) .
C11 H11A 0.9500 .
C12 C13 1.380(4) .
C12 H12A 0.9500 .
C13 C14 1.376(3) .
C13 H13A 0.9500 .
C14 C15 1.386(3) .
C14 H14A 0.9500 .
C15 H15A 0.9500 .
C16 C21 1.392(3) .
C16 C17 1.396(3) .
C17 C18 1.386(3) .
C17 H17A 0.9500 .
C18 C19 1.385(4) .
C18 H18A 0.9500 .
C19 C20 1.376(4) .
C19 H19A 0.9500 .
C20 C21 1.387(3) .
C20 H20A 0.9500 .
C21 H21A 0.9500 .
N1S C1S 1.055(9) .
C1S C2S 1.529(10) .
C2S H2S1 0.9800 .
C2S H2S2 0.9800 .
C2S H2S3 0.9800 .
N1S' C1S' 1.112(13) .
C1S' C2S' 1.565(14) .
C2S' H2S4 0.9800 .
C2S' H2S5 0.9800 .
C2S' H2S6 0.9800 .
